data_4026942
loop_
_publ_author_name
'Akiko Baba'
'Tadao Yoshioka'

_publ_section_title
;
 Complementary and Synergistic Roles in Enzyme-Catalyzed Regioselective
 and Complete Hydrolytic Deprotection of O-Acetylated
 \b-d-Glucopyranosides of N-Arylacetohydroxamic Acids
;
_journal_name_full 'Journal of Organic Chemistry'
_journal_page_first 1675
_journal_page_last 1684
_journal_paper_doi 10.1021/jo202123s
_journal_volume 77
_journal_year 2012
_chemical_absolute_configuration unk
_chemical_formula_moiety 'C20 H25 N O10'
_chemical_formula_sum 'C20 H25 N O10'
_chemical_formula_weight 439.42
_space_group_IT_number 1
_symmetry_cell_setting triclinic
_symmetry_Int_Tables_number 1
_symmetry_space_group_name_Hall 'P 1'
_symmetry_space_group_name_H-M 'P 1'
_atom_sites_solution_hydrogens geom
_atom_sites_solution_primary direct
_atom_sites_solution_secondary difmap
_cell_angle_alpha 63.88(3)
_cell_angle_beta 70.64(3)
_cell_angle_gamma 89.42(3)
_cell_formula_units_Z 2
_cell_length_a 8.655(3)
_cell_length_b 11.543(4)
_cell_length_c 12.702(4)
_cell_measurement_reflns_used 7503
_cell_measurement_temperature 93
_cell_measurement_theta_max 30.05
_cell_measurement_theta_min 1.84
_cell_volume 1061.1(7)
_computing_cell_refinement 'PROCESS-AUTO (Rigaku, 1998)'
_computing_data_collection 'PROCESS-AUTO (Rigaku, 1998)'
_computing_data_reduction 'CrystalStructure (Rigaku & RAC 2007)'
_computing_molecular_graphics 'ORTEP (Johnson, 1976)'
_computing_publication_material 'CrystalStructure (Rigaku & RAC 2007)'
_computing_structure_refinement 'SHELXL97 (Sheldrick, 1997)'
_computing_structure_solution 'SIR97 (Altomare, 1999)'
_diffrn_ambient_temperature 93
_diffrn_detector_area_resol_mean 10.000
_diffrn_measured_fraction_theta_full 0.94
_diffrn_measured_fraction_theta_max 0.94
_diffrn_measurement_device_type 'Rigaku RAXIS-RAPID'
_diffrn_measurement_method \w
_diffrn_radiation_type 'Mo K\a'
_diffrn_radiation_wavelength 0.71075
_diffrn_reflns_av_R_equivalents 0.075
_diffrn_reflns_limit_h_max 12
_diffrn_reflns_limit_h_min -12
_diffrn_reflns_limit_k_max 16
_diffrn_reflns_limit_k_min -16
_diffrn_reflns_limit_l_max 17
_diffrn_reflns_limit_l_min -17
_diffrn_reflns_number 11471
_diffrn_reflns_theta_full 30.05
_diffrn_reflns_theta_max 30.05
_diffrn_standards_number 0
_exptl_absorpt_coefficient_mu 0.111
_exptl_absorpt_correction_type 'not applied'
_exptl_crystal_colour colorless
_exptl_crystal_density_diffrn 1.375
_exptl_crystal_description block
_exptl_crystal_F_000 464.00
_exptl_crystal_size_max 0.15
_exptl_crystal_size_mid 0.10
_exptl_crystal_size_min 0.05
_refine_diff_density_max 0.64
_refine_diff_density_min -0.58
_refine_ls_extinction_method none
_refine_ls_goodness_of_fit_ref 1.07
_refine_ls_hydrogen_treatment constr
_refine_ls_number_parameters 565
_refine_ls_number_reflns 5863
_refine_ls_number_restraints 0
_refine_ls_R_factor_gt 0.068
_refine_ls_shift/su_max 0.002
_refine_ls_structure_factor_coef Fsqd
_refine_ls_weighting_details 'w = 1/[\s^2^(Fo^2^)+(0.028(Max(Fo^2^,0)+2Fc^2^)/3)^2^] '
_refine_ls_weighting_scheme calc
_refine_ls_wR_factor_ref 0.114
_reflns_number_gt 3102
_reflns_number_total 5863
_reflns_threshold_expression F^2^>2.0\s(F^2^)
_cod_data_source_file jo202123s_si_002.cif
_cod_data_source_block 236T
_cod_original_cell_volume 1061.1(6)
_cod_database_code 4026942

loop_
_symmetry_equiv_pos_site_id
_symmetry_equiv_pos_as_xyz
1 +X,+Y,+Z

loop_
_atom_site_label
_atom_site_type_symbol
_atom_site_fract_x
_atom_site_fract_y
_atom_site_fract_z
_atom_site_U_iso_or_equiv
_atom_site_adp_type
_atom_site_occupancy
_atom_site_symmetry_multiplicity
_atom_site_calc_flag
_atom_site_refinement_flags
O1 O 0.0135(11) 0.7584(8) 0.4151(9) 0.0353(11) Uani 1 1 d .
O2 O -0.2098(11) 0.5008(8) 0.7320(9) 0.0368(10) Uani 1 1 d .
O3 O -0.2629(11) 0.3045(8) 0.7424(9) 0.0759(12) Uani 1 1 d .
O4 O 0.1095(11) 0.4098(8) 0.6522(9) 0.0350(10) Uani 1 1 d .
O5 O 0.1094(11) 0.3967(8) 0.8351(9) 0.0568(14) Uani 1 1 d .
O6 O 0.3716(11) 0.6298(9) 0.4919(10) 0.0403(12) Uani 1 1 d .
O7 O 0.2480(11) 0.9869(8) 0.2636(9) 0.0369(10) Uani 1 1 d .
O8 O 0.2506(11) 1.0068(8) 0.0777(9) 0.0537(13) Uani 1 1 d .
O9 O -0.2657(11) 0.6826(8) 0.5111(9) 0.0334(10) Uani 1 1 d .
O10 O -0.5952(11) 0.8494(8) 0.5713(9) 0.0433(11) Uani 1 1 d .
O11 O 1.0870(11) 0.2654(8) 0.3879(9) 0.0360(10) Uani 1 1 d .
O12 O 0.7336(11) 0.0779(8) 0.6713(8) 0.0387(10) Uani 1 1 d .
O13 O 0.6375(11) -0.1265(8) 0.7169(9) 0.0508(12) Uani 1 1 d .
O14 O 1.0015(11) -0.0986(8) 0.6795(8) 0.0346(10) Uani 1 1 d .
O15 O 0.8895(11) -0.1126(8) 0.8738(9) 0.0456(12) Uani 1 1 d .
O16 O 1.3169(11) 0.0697(8) 0.5793(9) 0.0421(12) Uani 1 1 d .
O17 O 1.3941(11) 0.4366(8) 0.2750(9) 0.0370(10) Uani 1 1 d .
O18 O 1.6281(11) 0.4489(8) 0.1218(9) 0.0524(12) Uani 1 1 d .
O19 O 0.8120(11) 0.2690(8) 0.4199(9) 0.0388(11) Uani 1 1 d .
O20 O 0.6295(11) 0.5492(8) 0.3636(9) 0.0383(11) Uani 1 1 d .
N1 N -0.3425(11) 0.7963(8) 0.4943(9) 0.0357(12) Uani 1 1 d .
N2 N 0.8085(11) 0.4051(9) 0.3680(9) 0.0340(12) Uani 1 1 d .
C1 C -0.1173(12) 0.6932(9) 0.5347(10) 0.0336(15) Uani 1 1 d .
C2 C -0.0913(12) 0.5534(9) 0.6047(9) 0.0348(15) Uani 1 1 d .
C3 C 0.0845(12) 0.5456(9) 0.6064(10) 0.0303(14) Uani 1 1 d .
C4 C 0.2177(12) 0.6283(9) 0.4764(10) 0.0351(15) Uani 1 1 d .
C5 C 0.1738(12) 0.7656(9) 0.4260(9) 0.0329(15) Uani 1 1 d .
C6 C -0.2930(12) 0.3755(10) 0.7917(10) 0.0459(18) Uani 1 1 d .
C7 C -0.4165(12) .3441(9) 0.9160(10) 0.0506(18) Uani 1 1 d .
C8 C 0.1130(11) 0.3462(9) 0.7705(9) 0.0361(15) Uani 1 1 d .
C9 C 0.1252(11) 0.2031(9) 0.8062(9) 0.0399(16) Uani 1 1 d .
C10 C 0.2943(12) 0.8573(9) 0.2992(10) 0.0378(15) Uani 1 1 d .
C11 C 0.2239(12) 1.0470(9) 0.1538(10) 0.0364(15) Uani 1 1 d .
C12 C 0.1537(12) 1.1696(9) 0.1430(9) 0.0446(17) Uani 1 1 d .
C13 C -0.4992(12) 0.7657(9) 0.5881(10) 0.0403(17) Uani 1 1 d .
C14 C -0.5413(11) 0.6430(9) 0.7059(9) 0.0384(15) Uani 1 1 d .
C15 C -0.3033(11) 0.8924(9) 0.3673(9) 0.0353(15) Uani 1 1 d .
C16 C -0.3250(11) 1.0191(9) 0.3398(9) 0.0375(16) Uani 1 1 d .
C17 C -0.2931(11) 1.1124(9) 0.2163(10) 0.0432(16) Uani 1 1 d .
C18 C -0.2395(12) 1.0800(9) 0.1186(10) 0.0464(17) Uani 1 1 d .
C19 C -0.2145(12) 0.9518(9) 0.1461(10) 0.0414(16) Uani 1 1 d .
C20 C -0.2496(12) 0.8583(9) 0.2688(10) 0.0364(15) Uani 1 1 d .
C21 C 0.9285(12) 0.2364(9) 0.4825(10) 0.0333(15) Uani 1 1 d .
C22 C 0.8839(12) 0.0892(9) 0.5703(9) 0.0303(14) Uani 1 1 d .
C23 C 1.0223(12) 0.0437(9) 0.6216(9) 0.0325(15) Uani 1 1 d .
C24 C 1.1954(12) 0.0925(9) 0.5211(10) 0.0347(15) Uani 1 1 d .
C25 C 1.2161(12) 0.2414(9) 0.4404(9) 0.0352(15) Uani 1 1 d .
C26 C 0.6203(11) -0.0329(10) 0.7362(9) 0.0435(17) Uani 1 1 d .
C27 C 0.4753(12) -0.0223(10) 0.8350(10) 0.0514(18) Uani 1 1 d .
C28 C 0.9295(12) -0.1645(9) 0.8073(9) 0.0395(16) Uani 1 1 d .
C29 C 0.9107(12) -0.3078(9) 0.8516(9) 0.0425(17) Uani 1 1 d .
C30 C 1.3780(12) 0.2956(9) 0.3290(10) 0.0380(16) Uani 1 1 d .
C31 C 1.5265(12) 0.5031(9) 0.1688(10) 0.0384(17) Uani 1 1 d .
C32 C 1.5380(11) 0.6477(10) 0.1168(10) 0.0474(17) Uani 1 1 d .
C33 C 0.6574(11) 0.4374(9) 0.4197(10) 0.0366(16) Uani 1 1 d .
C34 C 0.5434(12) 0.3370(9) 0.5423(10) 0.0411(16) Uani 1 1 d .
C35 C 0.9304(12) 0.4853(9) 0.2484(10) 0.0346(15) Uani 1 1 d .
C36 C 0.9895(11) 0.4423(8) 0.1585(9) 0.0393(16) Uani 1 1 d .
C37 C 1.1144(12) 0.5207(9) 0.0451(10) 0.0428(17) Uani 1 1 d .
C38 C 1.1805(12) 0.6438(9) 0.0181(9) 0.0455(17) Uani 1 1 d .
C39 C 1.1216(12) 0.6898(9) 0.1075(10) 0.0407(17) Uani 1 1 d .
C40 C 1.0013(11) 0.6086(9) 0.2226(9) 0.0366(15) Uani 1 1 d .
H1 H -0.127186 0.735266 0.584844 0.0404 Uiso 1 1 calc R
H2 H -0.112868 0.500590 0.568451 0.0417 Uiso 1 1 calc R
H3 H 0.094870 0.572122 0.664854 0.0363 Uiso 1 1 calc R
H4 H 0.220086 0.588813 0.423716 0.0421 Uiso 1 1 calc R
H5 H 0.167957 0.795388 0.485427 0.0395 Uiso 1 1 calc R
H6O H 0.437337 0.614939 0.447154 0.0494 Uiso 1 1 calc R
H7a H -0.449464 0.248483 0.966325 0.0606 Uiso 1 1 calc R
H7b H -0.369881 0.372150 0.960292 0.0606 Uiso 1 1 calc R
H7c H -0.510860 0.380693 0.908398 0.0606 Uiso 1 1 calc R
H9a H 0.210383 0.193374 0.741965 0.0479 Uiso 1 1 calc R
H9b H 0.022230 0.155558 0.822611 0.0479 Uiso 1 1 calc R
H9c H 0.149718 0.160344 0.882932 0.0479 Uiso 1 1 calc R
H10a H 0.291885 0.825511 0.242037 0.0453 Uiso 1 1 calc R
H10b H 0.402490 0.856148 0.303808 0.0453 Uiso 1 1 calc R
H12a H 0.166189 1.220819 0.060020 0.0534 Uiso 1 1 calc R
H12b H 0.210784 1.210705 0.172108 0.0534 Uiso 1 1 calc R
H12c H 0.038986 1.143990 0.196587 0.0534 Uiso 1 1 calc R
H14a H -0.643144 0.639259 0.767590 0.0461 Uiso 1 1 calc R
H14b H -0.552677 0.567556 0.692057 0.0461 Uiso 1 1 calc R
H14c H -0.455896 0.632045 0.740968 0.0461 Uiso 1 1 calc R
H16 H -0.362202 1.039509 0.407898 0.0450 Uiso 1 1 calc R
H16O H 1.336124 0.003645 0.592482 0.0507 Uiso 1 1 calc R
H17 H -0.308648 1.196268 0.200716 0.0517 Uiso 1 1 calc R
H18 H -0.220376 1.140177 0.036732 0.0557 Uiso 1 1 calc R
H19 H -0.173281 0.925362 0.082012 0.0497 Uiso 1 1 calc R
H20 H -0.237745 0.766736 0.289154 0.0436 Uiso 1 1 calc R
H21 H 0.923305 0.280497 0.530185 0.0399 Uiso 1 1 calc R
H22 H 0.865191 0.038849 0.531041 0.0364 Uiso 1 1 calc R
H23 H 1.014905 0.067607 0.685417 0.0389 Uiso 1 1 calc R
H24 H 1.212477 0.046450 0.472049 0.0416 Uiso 1 1 calc R
H25 H 1.205771 0.281029 0.492677 0.0422 Uiso 1 1 calc R
H27a H 0.430745 -0.109891 0.907490 0.0616 Uiso 1 1 calc R
H27b H 0.510582 0.031227 0.863322 0.0616 Uiso 1 1 calc R
H27c H 0.392107 0.007804 0.803449 0.0616 Uiso 1 1 calc R
H29a H 0.858143 -0.355724 0.942947 0.0510 Uiso 1 1 calc R
H29b H 0.844388 -0.334214 0.817110 0.0510 Uiso 1 1 calc R
H29c H 1.016642 -0.335780 0.829880 0.0510 Uiso 1 1 calc R
H30a H 1.376045 0.264744 0.271105 0.0455 Uiso 1 1 calc R
H30b H 1.467609 0.263033 0.357978 0.0455 Uiso 1 1 calc R
H32a H 1.602507 0.684859 0.031636 0.0568 Uiso 1 1 calc R
H32b H 1.588244 0.672867 0.161171 0.0568 Uiso 1 1 calc R
H32c H 1.429471 0.666553 0.131444 0.0568 Uiso 1 1 calc R
H34a H 0.453935 0.371100 0.577685 0.0493 Uiso 1 1 calc R
H34b H 0.500901 0.264962 0.534264 0.0493 Uiso 1 1 calc R
H34c H 0.600964 0.299174 0.600809 0.0493 Uiso 1 1 calc R
H36 H 0.943640 0.355294 0.177093 0.0471 Uiso 1 1 calc R
H37 H 1.155590 0.486194 -0.013130 0.0513 Uiso 1 1 calc R
H38 H 1.265245 0.693467 -0.058602 0.0547 Uiso 1 1 calc R
H39 H 1.163382 0.771406 0.091245 0.0488 Uiso 1 1 calc R
H40 H 0.965300 0.632931 0.287865 0.0440 Uiso 1 1 calc R

loop_
_atom_site_aniso_label
_atom_site_aniso_U_11
_atom_site_aniso_U_22
_atom_site_aniso_U_33
_atom_site_aniso_U_12
_atom_site_aniso_U_13
_atom_site_aniso_U_23
O1 0.0231(17) 0.048(2) 0.043(2) 0.0119(15) -0.0184(17) -0.0239(19)
O2 0.0255(18) 0.039(2) 0.044(2) 0.0066(15) -0.0132(17) -0.0174(19)
O3 0.047(2) 0.048(2) 0.063(3) 0.0027(18) -0.017(2) -0.031(2)
O4 0.0306(18) 0.036(2) 0.047(2) 0.0150(15) -0.020(17) -0.0214(19)
O5 0.088(3) 0.050(2) 0.049(3) 0.022(2) -0.038(2) -0.0282()
O6 0.026(2) 0.052(2) 0.057(3) 0.0180(17) -0.0207(19) -0.033(2)
O7 0.035(2) 0.035(2) 0.042(2) 0.0120(16) -0.0185(17) -0.0166(18)
O8 0.066(3) 0.059(3) 0.052(3) 0.027(2) -0.030(2) -0.033(2)
O9 0.0259(18) 0.043(2) 0.039(2) 0.013315() -0.0170(17) -0.0218(18)
O10 0.0280(18) 0.048(2) 0.064(3) 0.0192(16) -0.0204(18) -0.032(2)
O11 0.0254(18) 0.044(2) 0.041(2) 0.0128(15) -0.0152(17) -0.0190(18)
O12 0.0250(18) 0.042(2) 0.045(2) 0.0090(16) -0.0067(16) -0.0214(19)
O13 0.038(2) 0.053(2) 0.064(3) 0.0047(18) -0.017(2) -0.030(2)
O14 0.0278(18) 0.036(2) 0.039(2) 0.0081(15) -0.0125(17) -0.0165(18)
O15 0.050(2) 0.049(2) 0.045(2) 0.0087(18) -0.017(2) -0.029(2)
O16 0.030(2) 0.045(2) 0.057(3) 0.0166(18) -0.0226(19) -0.023(2)
O17 0.0285(18) 0.038(2) 0.040(2) 0.0062(15) -0.0091(17) -0.0168(18)
O18 0.038(2) 0.052(2) 0.055(3) 0.0132(19) -0.008(2) -0.022(2)
O19 0.030(2) 0.041(2) 0.053(3) 0.0150(16) -0.0221(18) -0.023(2)
O20 0.0244(18) 0.037(2) 0.055(3) 0.0112(15) -0.0179(17) -0.0202(19)
N1 0.023(2) 0.040(2) 0.049(3) 0.0178(18) -0.014(2) -0.023(2)
N2 0.029(2) 0.032(2) 0.044(3) 0.0134(18) -0.016(2) -0.018(2)
C1 0.019(2) 0.043(3) 0.039(3) 0.007(2) -0.014(2) -0.017(3)
C2 0.024(3) 0.043(3) 0.046(4) 0.007(2) -0.020(3) -0.023(3)
C3 0.029(3) 0.037(3) 0.036(3) 0.011(2) -0.015(2) -0.023(3)
C4 0.020(2) 0.051(3) 0.040(3) 0.010(2) -0.015(2) -0.024(3)
C5 0.025(3) 0.043(3) 0.045(3) 0.013(2) -0.020(2) -0.026(3)
C6 0.028(3) 0.056(4) 0.049(4) 0.007(3) -0.024(3) -0.014(3)
C7 0.033(3) 0.057(4) 0.051(4) 0.011(3) -0.012(3) -0.019(3)
C8 0.025(3) 0.041(3) 0.037(3) 0.010(2) -0.012(2) -0.014(3)
C9 0.033(3) 0.045(3) 0.045(3) 0.015(2) -0.017(3) -0.021(3)
C10 0.031(3) 0.036(3) 0.047(3) 0.011(2) -0.017(3) -0.018(3)
C11 0.031(3) 0.036(3) 0.038(3) 0.006(2) -0.014(2) -0.013(3)
C12 0.043(3) 0.042(3) 0.053(4) 0.019(3) -0.021(3) -0.022(3)
C13 0.032(3) 0.045(3) 0.059(4) 0.007(2) -0.020(3) -0.033(3)
C14 0.024(3) 0.053(3) 0.033(3) 0.003(2) -0.006(2) -0.019(3)
C15 0.022(3) 0.040(3) 0.045(4) 0.010(2) -0.014(2) -0.020(3)
C16 0.029(3) 0.039(3) 0.044(3) 0.006(2) -0.011(2) -0.020(3)
C17 0.030(3) 0.037(3) 0.056(4) 0.008(2) -0.012(3) -0.018(3)
C18 0.033(3) 0.054(4) 0.045(3) 0.014(3) -0.013(3) -0.018(3)
C19 0.024(3) 0.052(3) 0.049(4) 0.010(2) -0.016(3) -0.022(3)
C20 0.022(2) 0.043(3) 0.050(4) 0.010(2) -0.014(2) -0.026(3)
C21 0.020(2) 0.043(3) 0.040(3) 0.006(2) -0.012(2) -0.021(3)
C22 0.025(3) 0.037(3) 0.029(3) 0.005(2) -0.006(2) -0.018(3)
C23 0.027(3) 0.041(3) 0.038(3) 0.011(2) -0.015(2) -0.024(3)
C24 0.026(3) 0.044(3) 0.039(3) 0.006(2) -0.014(2) -0.021(3)
C25 0.026(3) 0.039(3) 0.041(3) 0.004(2) -0.012(2) -0.019(3)
C26 0.029(3) 0.049(4) 0.043(4) 0.011(3) -0.015(3) -0.012(3)
C27 0.032(3) 0.060(4) 0.048(4) 0.008(3) -0.008(3) -0.016(3)
C28 0.025(3) 0.041(3) 0.047(4) 0.008(2) -0.019(3) -0.012(3)
C29 0.043(3) 0.044(3) 0.042(4) 0.008(3) -0.017(3) -0.020(3)
C30 0.031(3) 0.046(3) 0.043(3) 0.011(2) -0.020(3) -0.021(3)
C31 0.026(3) 0.047(3) 0.045(4) 0.007(3) -0.018(3) -0.019(3)
C32 0.032(3) 0.048(4) 0.048(4) 0.004(3) -0.011(3) -0.012(3)
C33 0.024(3) 0.055(4) 0.042(3) 0.010(2) -0.016(2) -0.029(3)
C34 0.032(3) 0.049(3) 0.053(4) 0.018(2) -0.021(3) -0.028(3)
C35 0.028(3) 0.041(3) 0.041(3) 0.011(2) -0.016(2) -0.021(3)
C36 0.032(3) 0.044(3) 0.050(4) 0.014(2) -0.021(3) -0.024(3)
C37 0.039(3) 0.053(4) 0.040(3) 0.014(3) -0.016(3) -0.024(3)
C38 0.038(3) 0.052(4) 0.039(4) 0.007(3) -0.012(3) -0.017(3)
C39 0.040(3) 0.045(3) 0.048(4) 0.010(3) -0.024(3) -0.025(3)
C40 0.031(3) 0.043(3) 0.039(3) 0.012(2) -0.015(2) -0.020(3)

loop_
_atom_type_symbol
_atom_type_description
_atom_type_scat_dispersion_real
_atom_type_scat_dispersion_imag
_atom_type_scat_source
C C 0.018 0.009
;
International Tables for Crystallography
(1992, Vol. C, Tables 4.2.6.8 and 6.1.1.4)
;
H H 0.000 0.000
;
International Tables for Crystallography
(1992, Vol. C, Table 6.1.1.4)
;
N N 0.031 0.018
;
International Tables for Crystallography
(1992, Vol. C, Tables 4.2.6.8 and 6.1.1.4)
;
O O 0.049 0.032
;
International Tables for Crystallography
(1992, Vol. C, Tables 4.2.6.8 and 6.1.1.4)
;

loop_
_geom_angle_atom_site_label_1
_geom_angle_atom_site_label_2
_geom_angle_atom_site_label_3
_geom_angle
_geom_angle_publ_flag
C1 O1 C5 112.2(9) yes
C2 O2 C6 119.9(11) yes
C3 O4 C8 117.6(11) yes
C10 O7 C11 117.6(11) yes
N1 O9 C1 111.1(9) yes
C21 O11 C25 111.2(9) yes
C22 O12 C26 119.7(10) yes
C23 O14 C28 116.9(10) yes
C30 O17 C31 115.4(9) yes
N2 O19 C21 110.2(10) yes
O9 N1 C13 111.2(6) yes
O9 N1 C15 115.3(9) yes
C13 N1 C15 123.6(9) yes
O19 N2 C33 114.0(6) yes
O19 N2 C35 116.9(9) yes
C33 N2 C35 125.4(8) yes
O1 C1 O9 106.7(10) yes
O1 C1 C2 109.8(8) yes
O9 C1 C2 105.3(8) yes
O2 C2 C1 106.8(8) yes
O2 C2 C3 109.6(9) yes
C1 C2 C3 112.3(7) yes
O4 C3 C2 108.8(8) yes
O4 C3 C4 109.3(8) yes
C2 C3 C4 112.5(9) yes
O6 C4 C3 107.7(9) yes
O6 C4 C5 110.7(9) yes
C3 C4 C5 107.2(8) yes
O1 C5 C4 108.5(8) yes
O1 C5 C10 107.3(9) yes
C4 C5 C10 113.0(8) yes
O2 C6 O3 121.4(9) yes
O2 C6 C7 111.5(11) yes
O3 C6 C7 127.1(9) yes
O4 C8 O5 124.4(9) yes
O4 C8 C9 110.1(10) yes
O5 C8 C9 125.4(9) yes
O7 C10 C5 108.7(8) yes
O7 C11 O8 125.1(10) yes
O7 C11 C12 109.4(11) yes
O8 C11 C12 125.4(10) yes
O10 C13 N1 118.1(7) yes
O10 C13 C14 122.4(8) yes
N1 C13 C14 119.3(8) yes
N1 C15 C16 120.1(10) yes
N1 C15 C20 120.8(9) yes
C16 C15 C20 119.1(8) yes
C15 C16 C17 120.4(11) yes
C16 C17 C18 121.0(9) yes
C17 C18 C19 118.7(9) yes
C18 C19 C20 120.4(11) yes
C15 C20 C19 120.4(9) yes
O11 C21 O19 106.5(9) yes
O11 C21 C22 110.0(8) yes
O19 C21 C22 106.2(9) yes
O12 C22 C21 103.3(8) yes
O12 C22 C23 109.9(9) yes
C21 C22 C23 108.8(8) yes
O14 C23 C22 108.8(9) yes
O14 C23 C24 106.1(8) yes
C22 C23 C24 113.8(8) yes
O16 C24 C23 109.8(9) yes
O16 C24 C25 106.8(9) yes
C23 C24 C25 109.1(8) yes
O11 C25 C24 107.0(9) yes
O11 C25 C30 105.8(8) yes
C24 C25 C30 112.5(8) yes
O12 C26 O13 123.8(9) yes
O12 C26 C27 110.4(10) yes
O13 C26 C27 125.8(8) yes
O14 C28 O15 124.0(9) yes
O14 C28 C29 110.6(10) yes
O15 C28 C29 125.4(8) yes
O17 C30 C25 106.5(8) yes
O17 C31 O18 122.5(8) yes
O17 C31 C32 113.5(9) yes
O18 C31 C32 124.0(7) yes
O20 C33 N2 118.7(7) yes
O20 C33 C34 124.2(9) yes
N2 C33 C34 117.0(8) yes
N2 C35 C36 121.5(9) yes
N2 C35 C40 119.3(11) yes
C36 C35 C40 119.0(7) yes
C35 C36 C37 120.0(9) yes
C36 C37 C38 121.0(11) yes
C37 C38 C39 120.0(7) yes
C38 C39 C40 118.6(10) yes
C35 C40 C39 121.4(11) yes

loop_
_geom_bond_atom_site_label_1
_geom_bond_atom_site_label_2
_geom_bond_distance
_geom_bond_publ_flag
O1 C1 1.423(11) yes
O1 C5 1.446(15) yes
O2 C2 1.444(12) yes
O2 C6 1.371(13) yes
O3 C6 1.213(18) yes
O4 C3 1.455(13) yes
O4 C8 1.362(15) yes
O5 C8 1.191(18) yes
O6 C4 1.411(16) yes
O7 C10 1.454(13) yes
O7 C11 1.345(16) yes
O8 C11 1.203(18) yes
O9 N1 1.428(13) yes
O9 C1 1.430(16) yes
O10 C13 1.261(13) yes
O11 C21 1.414(12) yes
O11 C25 1.447(16) yes
O12 C22 1.451(12) yes
O12 C26 1.356(12) yes
O13 C26 1.206(17) yes
O14 C23 1.458(12) yes
O14 C28 1.362(12) yes
O15 C28 1.200(17) yes
O16 C24 1.435(17) yes
O17 C30 1.448(12) yes
O17 C31 1.343(11) yes
O18 C31 1.221(15) yes
O19 N2 1.416(12) yes
O19 C21 1.432(16) yes
O20 C33 1.237(12) yes
N1 C13 1.397(12) yes
N1 C15 1.420(12) yes
N2 C33 1.385(13) yes
N2 C35 1.413(11) yes
C1 C2 1.519(13) yes
C2 C3 1.530(15) yes
C3 C4 1.529(11) yes
C4 C5 1.524(13) yes
C5 C10 1.487(11) yes
C6 C7 1.467(14) yes
C8 C9 1.521(14) yes
C11 C12 1.503(14) yes
C13 C14 1.470(11) yes
C15 C16 1.373(14) yes
C15 C20 1.407(18) yes
C16 C17 1.389(13) yes
C17 C18 1.385(18) yes
C18 C19 1.395(14) yes
C19 C20 1.378(13) yes
C21 C22 1.529(11) yes
C22 C23 1.529(16) yes
C23 C24 1.519(12) yes
C24 C25 1.540(12) yes
C25 C30 1.510(11) yes
C26 C27 1.501(14) yes
C28 C29 1.485(14) yes
C31 C32 1.490(14) yes
C33 C34 1.469(11) yes
C35 C36 1.385(17) yes
C35 C40 1.408(15) yes
C36 C37 1.379(10) yes
C37 C38 1.386(15) yes
C38 C39 1.405(18) yes
C39 C40 1.380(10) yes
